data_2100632
loop_
_publ_author_name
'R. Kingsford-Adaboh'
'B. Dittrich'
'C. B. H\"ubschle'
'W. S. K. Gbewonyo'
'H. Okamoto'
'M. Kimura'
'H. Ishida'

_publ_section_title
;
Invariom structure refinement, electrostatic potential and toxicity of
4-O-methylalpinumisoflavone, O,O-dimethylalpinumisoflavone and
5-O-methyl-4-O-(3-methylbut-2-en-1-yl)alpinumisoflavone
;
_journal_coeditor_code SN5034
_journal_date_accepted 2006-05-25
_journal_date_recd_electronic 2006-01-11
_journal_issue 4
_journal_name_full 'Acta Crystallographica, Section B'
_journal_page_first 843
_journal_page_last 849
_journal_paper_category FA
_journal_paper_doi 10.1107/S0108768106019616
_journal_volume 62
_journal_year 2006
_chemical_formula_moiety 'C52 H52 O10'
_chemical_formula_sum 'C52 H52 O10'
_chemical_formula_weight 836.94
_chemical_name_systematic ?
_space_group_IT_number 33
_space_group_name_Hall 'P 2c -2n'
_space_group_name_H-M_alt 'P n a 21'
_symmetry_cell_setting orthorhombic
_symmetry_space_group_name_Hall 'P 2c -2n'
_symmetry_space_group_name_H-M 'P n a 21'
_audit_conform_dict_name cif_core.dic
_audit_conform_dict_version 2.2
_audit_creation_method 'XD routine XDCIF'
_cell_angle_alpha 90
_cell_angle_beta 90
_cell_angle_gamma 90
_cell_formula_units_Z 4
_cell_length_a 11.9602(3)
_cell_length_b 18.6249(5)
_cell_length_c 19.9648(5)
_cell_measurement_reflns_used 8567
_cell_measurement_temperature 120
_cell_measurement_theta_max 35.42
_cell_measurement_theta_min 2.27
_cell_volume 4447.3(2)
_computing_cell_refinement 'Bruker SMART'
_computing_data_collection 'Bruker SMART'
_computing_data_reduction 'Bruker SAINT, SADABS'
_computing_molecular_graphics 'Koritsanszky et al, (2003)'
_computing_publication_material 'Koritsanszky et al, (2003)'
_computing_structure_refinement 'Koritsanszky et al, (2003)'
_computing_structure_solution 'SHELXS-97 (Sheldrick, 1990)'
_diffrn_ambient_temperature 120
_diffrn_measured_fraction_theta_full 0.998
_diffrn_measured_fraction_theta_max 0.998
_diffrn_measurement_device_type 'CCD area detector'
_diffrn_measurement_method 'phi and omega scans'
_diffrn_radiation_monochromator graphite
_diffrn_radiation_source 'fine-focus sealed tube'
_diffrn_radiation_type MoK\a
_diffrn_radiation_wavelength 0.71073
_diffrn_reflns_av_R_equivalents 0.0626
_diffrn_reflns_av_sigmaI/netI 0.0491
_diffrn_reflns_limit_h_max 19
_diffrn_reflns_limit_h_min -19
_diffrn_reflns_limit_k_max 30
_diffrn_reflns_limit_k_min -30
_diffrn_reflns_limit_l_max 32
_diffrn_reflns_limit_l_min -28
_diffrn_reflns_number 114385
_diffrn_reflns_theta_full 35.53
_diffrn_reflns_theta_max 35.53
_diffrn_reflns_theta_min 1.50
_exptl_absorpt_coefficient_mu 0.086
_exptl_absorpt_correction_T_max 0.9822
_exptl_absorpt_correction_T_min 0.9738
_exptl_absorpt_correction_type empirical
_exptl_absorpt_process_details 'SADABS by Sheldrick (Blessing 1995)'
_exptl_crystal_colour colorless
_exptl_crystal_density_diffrn 1.250
_exptl_crystal_density_method 'not measured'
_exptl_crystal_description prismatic
_exptl_crystal_F_000 1776
_exptl_crystal_size_max 0.31
_exptl_crystal_size_mid 0.30
_exptl_crystal_size_min 0.21
_refine_diff_density_max 0.325
_refine_diff_density_min -0.182
_refine_ls_extinction_method none
_refine_ls_goodness_of_fit_ref 1.5864
_refine_ls_hydrogen_treatment refall
_refine_ls_matrix_type full
_refine_ls_number_parameters 764
_refine_ls_number_reflns 8668
_refine_ls_number_restraints 0
_refine_ls_R_factor_all 0.0481
_refine_ls_R_factor_gt 0.0286
_refine_ls_shift/su_max 0.0002
_refine_ls_structure_factor_coef F
_refine_ls_weighting_details
;
     calc w1 = 1/[s^2^(Fo)]
;
_refine_ls_weighting_scheme calc
_refine_ls_wR_factor_ref 0.0213
_reflns_number_gt 8668
_reflns_number_total 10408
_reflns_threshold_expression >2sigma(F)
_cod_data_source_file sn5034.cif
_cod_depositor_comments
;
 Marking atoms 'DUM1', 'DUM2', 'DUM3', 'DUM4', 'DUM5', 'DUM6', 'DUM6', 'DUM7',
 'DUM8', 'DUM9', 'DUM10', 'DUM11', 'DUM12', 'DUM13', 'DUM14', 'DUM15', 'DUM16'
 'DUM17', 'DUM18', 'DUM19', 'DUM20', 'DUM21' and 'DUM22' as dummy atoms.

 Antanas Vaitkus,
 2017-02-19

 Adding the _atom_site_type_symbol data item.

 Antanas Vaitkus,
 2017-02-19

The following automatic conversions were performed:
'_symmetry_cell_setting' value 'Orthorhombic' changed to 'orthorhombic'
according to '/home/saulius/struct/CIF-dictionaries/cif_core.dic'
dictionary named 'cif_core.dic' version 2.4.1 from 2010-06-29.

Automatic conversion script
Id: cif_fix_enum 1527 2010-12-29 10:47:43Z saulius 
;
_cod_original_sg_symbol_H-M Pna2(1)
_cod_database_code 2100632

loop_
_symmetry_equiv_pos_as_xyz
+X,+Y,+Z
-X,-Y,1/2+Z
1/2+X,1/2-Y,+Z
1/2-X,1/2+Y,1/2+Z

loop_
_atom_site_aniso_label
_atom_site_aniso_U_11
_atom_site_aniso_U_22
_atom_site_aniso_U_33
_atom_site_aniso_U_12
_atom_site_aniso_U_13
_atom_site_aniso_U_23
O(1A) 0.0228(4) 0.0264(4) 0.0349(4) -0.0074(3) 0.0052(3) -0.0028(3)
O(2A) 0.0311(4) 0.0257(4) 0.0280(4) -0.0090(3) 0.0035(3) 0.0032(3)
O(3A) 0.0310(4) 0.0223(4) 0.0264(3) -0.0075(3) -0.0044(3) 0.0024(3)
O(4A) 0.0336(4) 0.0327(4) 0.0278(4) -0.0023(3) -0.0051(3) -0.0065(3)
O(5A) 0.0302(4) 0.0325(4) 0.0236(3) -0.0039(3) 0.0009(3) -0.0036(3)
O(1B) 0.0247(3) 0.0202(4) 0.0328(4) -0.0053(3) -0.0031(3) 0.0013(3)
O(2B) 0.0404(4) 0.0305(4) 0.0290(4) -0.0187(3) -0.0072(3) 0.0102(3)
O(3B) 0.0255(3) 0.0219(3) 0.0218(3) -0.0066(3) 0.0004(3) 0.0006(3)
O(4B) 0.0358(4) 0.0262(4) 0.0253(3) -0.0036(3) -0.0082(3) 0.0017(3)
O(5B) 0.0423(5) 0.0299(4) 0.0229(3) -0.0047(3) -0.0060(3) -0.0001(3)
C(1A) 0.0740(10) 0.0380(10) 0.0340(10) 0.0020(10) 0.0140(10) -0.0070(10)
C(2A) 0.0740(10) 0.0460(10) 0.0860(10) 0.0040(10) -0.0530(10) -0.0080(10)
C(3A) 0.0387(6) 0.0303(6) 0.0312(5) 0.0047(5) -0.0124(5) -0.0103(4)
C(4A) 0.0298(6) 0.0377(7) 0.0390(6) -0.0074(5) -0.0024(5) -0.0159(5)
C(5A) 0.0273(5) 0.0358(6) 0.0363(6) -0.0118(5) 0.0031(5) -0.0140(5)
C(6A) 0.0202(5) 0.0252(5) 0.0283(5) -0.0031(4) 0.0016(4) -0.0078(4)
C(7A) 0.0180(4) 0.0221(5) 0.0280(5) -0.0029(4) 0.0027(4) -0.0048(4)
C(8A) 0.0358(7) 0.0226(5) 0.0401(6) -0.0045(5) 0.0058(5) 0.0012(5)
C(9A) 0.0182(4) 0.0182(5) 0.0250(4) -0.0019(3) 0.0012(3) -0.0014(3)
C(10A) 0.0188(4) 0.0198(5) 0.0253(5) -0.0015(3) 0.0023(4) -0.0008(4)
C(11A) 0.0195(4) 0.0196(5) 0.0204(4) -0.0009(3) -0.0011(3) -0.0007(3)
C(12A) 0.0278(5) 0.0197(5) 0.0250(5) -0.0059(4) -0.0031(4) 0.0020(4)
C(13A) 0.0220(4) 0.0197(5) 0.0242(5) -0.0022(4) -0.0013(4) -0.0004(4)
C(14A) 0.0273(5) 0.0243(5) 0.0238(5) -0.0026(4) -0.0027(4) -0.0022(4)
C(15A) 0.0229(5) 0.0250(5) 0.0264(5) -0.0010(4) -0.0002(4) -0.0059(4)
C(16A) 0.0172(4) 0.0203(5) 0.0216(4) 0.0007(3) 0.0007(3) -0.0008(3)
C(17A) 0.0166(4) 0.0246(5) 0.0258(5) 0.0020(4) 0.0026(4) -0.0004(4)
C(18A) 0.0214(5) 0.0252(5) 0.0234(5) 0.0018(4) 0.0046(4) -0.0006(4)
C(19A) 0.0229(5) 0.0218(5) 0.0229(4) -0.0002(4) 0.0018(4) -0.0020(4)
C(20A) 0.0213(5) 0.0259(5) 0.0226(5) -0.0027(4) 0.0011(4) -0.0016(4)
C(21A) 0.0188(4) 0.0226(5) 0.0228(4) -0.0013(4) 0.0017(4) -0.0010(4)
C(22A) 0.0321(6) 0.0326(6) 0.0233(5) -0.0025(5) -0.0027(4) -0.0033(4)
C(23A) 0.0372(6) 0.0310(6) 0.0221(5) -0.0004(5) -0.0007(4) -0.0066(4)
C(24A) 0.0464(7) 0.0263(5) 0.0242(5) 0.0069(5) -0.0025(5) -0.0024(4)
C(25A) 0.0730(10) 0.0420(10) 0.0240(10) 0.0130(10) -0.0080(10) -0.0010(10)
C(26A) 0.0452(8) 0.0798(12) 0.0365(7) 0.0199(8) -0.0071(6) -0.0104(8)
C(1B) 0.0750(10) 0.0290(10) 0.0370(10) 0.0010(10) -0.0290(10) 0.0000(10)
C(2B) 0.0494(8) 0.0339(7) 0.0416(7) 0.0005(6) 0.0107(6) -0.0024(6)
C(3B) 0.0395(6) 0.0237(5) 0.0251(5) 0.0021(5) -0.0095(4) -0.0013(4)
C(4B) 0.0306(6) 0.0300(6) 0.0304(5) -0.0010(4) -0.0105(4) -0.0057(4)
C(5B) 0.0239(5) 0.0282(6) 0.0313(5) -0.0041(4) -0.0081(4) -0.0045(4)
C(6B) 0.0194(4) 0.0202(5) 0.0268(5) -0.0013(4) -0.0045(4) -0.0016(4)
C(7B) 0.0192(4) 0.0177(4) 0.0246(5) -0.0020(4) -0.0025(3) -0.0008(4)
C(8B) 0.0257(6) 0.0338(7) 0.0489(7) -0.0056(5) 0.0051(5) 0.0076(6)
C(9B) 0.0188(4) 0.0156(4) 0.0220(4) -0.0021(3) -0.0009(3) 0.0009(3)
C(10B) 0.0222(4) 0.0182(4) 0.0222(4) -0.0048(4) -0.0018(3) 0.0021(3)
C(11B) 0.0211(4) 0.0186(4) 0.0173(4) -0.0014(3) -0.0010(3) 0.0004(3)
C(12B) 0.0223(5) 0.0194(4) 0.0216(4) -0.0062(4) -0.0003(4) -0.0006(3)
C(13B) 0.0205(4) 0.0182(4) 0.0195(4) -0.0029(3) -0.0003(3) 0.0002(3)
C(14B) 0.0253(5) 0.0218(5) 0.0209(4) -0.0047(4) -0.0016(4) 0.0014(4)
C(15B) 0.0236(5) 0.0214(5) 0.0231(4) -0.0015(4) -0.0032(4) 0.0003(4)
C(16B) 0.0201(4) 0.0174(4) 0.0192(4) 0.0003(3) -0.0006(3) 0.0004(3)
C(17B) 0.0288(5) 0.0171(5) 0.0223(4) 0.0012(4) -0.0017(4) -0.0006(4)
C(18B) 0.0328(5) 0.0188(5) 0.0236(5) 0.0006(4) -0.0043(4) 0.0005(4)
C(19B) 0.0236(4) 0.0218(5) 0.0210(4) -0.0001(4) -0.0017(4) -0.0008(4)
C(20B) 0.0252(5) 0.0204(5) 0.0220(4) 0.0022(4) -0.0001(4) -0.0030(4)
C(21B) 0.0239(5) 0.0182(5) 0.0217(4) 0.0016(4) -0.0001(3) -0.0007(4)
C(22B) 0.0343(6) 0.0299(6) 0.0242(5) 0.0057(5) -0.0051(4) -0.0039(4)
C(23B) 0.0272(5) 0.0404(6) 0.0225(5) 0.0026(5) -0.0024(4) -0.0040(4)
C(24B) 0.0302(6) 0.0373(6) 0.0252(5) -0.0037(5) -0.0040(4) 0.0024(4)
C(25B) 0.0554(9) 0.0576(10) 0.0296(6) -0.0130(8) -0.0124(6) 0.0112(6)
C(26B) 0.0399(8) 0.0447(8) 0.0449(8) 0.0135(6) -0.0015(6) 0.0042(6)

loop_
_atom_site_label
_atom_site_type_symbol
_atom_site_fract_x
_atom_site_fract_y
_atom_site_fract_z
_atom_site_U_iso_or_equiv
_atom_site_occupancy
_atom_site_calc_flag
O(1A) O -0.18082 0.1252 0.05613 0.028 1 ?
O(2A) O -0.06297(6) 0.19068(4) 0.15913(5) 0.028 1 ?
O(3A) O 0.02915(6) 0.34507(4) 0.02485(5) 0.027 1 ?
O(4A) O -0.18961(7) 0.25760(4) -0.14854(5) 0.031 1 ?
O(5A) O 0.18883(6) 0.32327(4) 0.40191(5) 0.029 1 ?
O(1B) O 0.99170(6) 0.52699(4) 0.36400(5) 0.026 1 ?
O(2B) O 0.87410(7) 0.50555(4) 0.24591(5) 0.033 1 ?
O(3B) O 0.70955(6) 0.34243(4) 0.33975(5) 0.023 1 ?
O(4B) O 0.89903(6) 0.36799(4) 0.54250(5) 0.029 1 ?
O(5B) O 0.67082(7) 0.44789(4) -0.03743(5) 0.032 1 ?
C(1A) C -0.13790(10) 0.16530(10) -0.22530(10) 0.048 1 ?
C(2A) C -0.3200(2) 0.23230(10) -0.23360(10) 0.069 1 ?
C(3A) C -0.23660(10) 0.19800(10) -0.18610(10) 0.033 1 ?
C(4A) C -0.28780(10) 0.14230(10) -0.14140(10) 0.035 1 ?
C(5A) C -0.26105(9) 0.13652(7) -0.07672(7) 0.033 1 ?
C(6A) C -0.18224(8) 0.18739(6) -0.04674(6) 0.025 1 ?
C(7A) C -0.14313(8) 0.18183(5) 0.01861(6) 0.023 1 ?
C(8A) C -0.09850(10) 0.07140(10) 0.07000(10) 0.033 1 ?
C(9A) C -0.07122(8) 0.23485(5) 0.04695(6) 0.02 1 ?
C(10A) C -0.03685(8) 0.23669(5) 0.11778(6) 0.021 1 ?
C(11A) C 0.03224(8) 0.29874(5) 0.13619(6) 0.02 1 ?
C(12A) C 0.06065(9) 0.34754(6) 0.08950(6) 0.024 1 ?
C(13A) C -0.03898(8) 0.29106(5) 0.00410(6) 0.022 1 ?
C(14A) C -0.07480(9) 0.29748(6) -0.06211(6) 0.025 1 ?
C(15A) C -0.14769(8) 0.24626(6) -0.08657(6) 0.025 1 ?
C(16A) C 0.07430(8) 0.30722(5) 0.20576(6) 0.02 1 ?
C(17A) C 0.00388(8) 0.29595(5) 0.26112(6) 0.022 1 ?
C(18A) C 0.04454(8) 0.30276(5) 0.32565(6) 0.023 1 ?
C(19A) C 0.15701(8) 0.32039(5) 0.33661(6) 0.023 1 ?
C(20A) C 0.22756(9) 0.33279(6) 0.28205(6) 0.023 1 ?
C(21A) C 0.18550(8) 0.32614(5) 0.21709(6) 0.021 1 ?
C(22A) C 0.30120(10) 0.34290(10) 0.41640(10) 0.029 1 ?
C(23A) C 0.31360(10) 0.33710(10) 0.49060(10) 0.03 1 ?
C(24A) C 0.40740(10) 0.32470(10) 0.52410(10) 0.032 1 ?
C(25A) C 0.4077(2) 0.32300(10) 0.59920(10) 0.046 1 ?
C(26A) C 0.51930(10) 0.31320(10) 0.49210(10) 0.054 1 ?
C(1B) C 0.9941(2) 0.37090(10) 0.64650(10) 0.047 1 ?
C(2B) C 0.84230(10) 0.45950(10) 0.62030(10) 0.042 1 ?
C(3B) C 0.94210(10) 0.41780(10) 0.59270(10) 0.029 1 ?
C(4B) C 1.02682(9) 0.46809(6) 0.56291(7) 0.03 1 ?
C(5B) C 1.02819(9) 0.48351(6) 0.49754(7) 0.028 1 ?
C(6B) C 0.94540(8) 0.45005(5) 0.45326(6) 0.022 1 ?
C(7B) C 0.92961(8) 0.47054(5) 0.38697(6) 0.021 1 ?
C(8B) C 1.08600(10) 0.50720(10) 0.32400(10) 0.036 1 ?
C(9B) C 0.84952(8) 0.43614(5) 0.34508(6) 0.019 1 ?
C(10B) C 0.82822(8) 0.45517(5) 0.27458(6) 0.021 1 ?
C(11B) C 0.74724(8) 0.40859(5) 0.23991(6) 0.019 1 ?
C(12B) C 0.69248(8) 0.35727(5) 0.27443(6) 0.021 1 ?
C(13B) C 0.78900(8) 0.37955(5) 0.37423(6) 0.019 1 ?
C(14B) C 0.80436(8) 0.35673(6) 0.44023(6) 0.023 1 ?
C(15B) C 0.88177(8) 0.39265(6) 0.47935(6) 0.023 1 ?
C(16B) C 0.72582(8) 0.41719(5) 0.16706(6) 0.019 1 ?
C(17B) C 0.70572(8) 0.48509(5) 0.13898(6) 0.023 1 ?
C(18B) C 0.68614(9) 0.49260(6) 0.07104(6) 0.025 1 ?
C(19B) C 0.68653(8) 0.43282(6) 0.02881(6) 0.022 1 ?
C(20B) C 0.70414(8) 0.36457(6) 0.05586(6) 0.023 1 ?
C(21B) C 0.72411(8) 0.35762(5) 0.12445(6) 0.021 1 ?
C(22B) C 0.63680(10) 0.39130(10) -0.08140(10) 0.029 1 ?
C(23B) C 0.63172(9) 0.42070(7) -0.15122(6) 0.03 1 ?
C(24B) C 0.56025(9) 0.47010(6) -0.17346(6) 0.031 1 ?
C(25B) C 0.56280(10) 0.49630(10) -0.24450(10) 0.048 1 ?
C(26B) C 0.47090(10) 0.50330(10) -0.13040(10) 0.043 1 ?
H(1A) H -0.106(2) 0.2070(10) -0.2600(10) 0.073(6) 1 ?
H(2A) H -0.183(2) 0.1280(10) -0.2530(10) 0.068(5) 1 ?
H(3A) H -0.074(2) 0.1380(10) -0.1890(10) 0.082(6) 1 ?
H(4A) H -0.3780(10) 0.2470(10) -0.1970(10) 0.038(4) 1 ?
H(5A) H -0.352(2) 0.1850(10) -0.2620(10) 0.101(7) 1 ?
H(6A) H -0.281(2) 0.2810(10) -0.2620(10) 0.099(7) 1 ?
H(7A) H -0.3440(10) 0.1090(10) -0.1630(10) 0.052(4) 1 ?
H(8A) H -0.2940(10) 0.0950(10) -0.0460(10) 0.048(4) 1 ?
H(9A) H -0.089(2) 0.0420(10) 0.0300(10) 0.068(5) 1 ?
H(10A) H -0.130(2) 0.0410(10) 0.1050(10) 0.077(6) 1 ?
H(11A) H -0.022(2) 0.0920(10) 0.0810(10) 0.063(5) 1 ?
H(12A) H 0.1120(10) 0.3930(10) 0.1010(10) 0.038(4) 1 ?
H(13A) H -0.0490(10) 0.3420(10) -0.0920(10) 0.029(3) 1 ?
H(14A) H -0.0800(10) 0.2820(10) 0.2540(10) 0.029(3) 1 ?
H(15A) H -0.0050(10) 0.2930(10) 0.3680(10) 0.035(3) 1 ?
H(16A) H 0.3130(10) 0.3470(10) 0.2890(10) 0.036(4) 1 ?
H(17A) H 0.2420(10) 0.3340(10) 0.1790(10) 0.035(3) 1 ?
H(18A) H 0.3110(10) 0.3990(10) 0.4000(10) 0.050(4) 1 ?
H(19A) H 0.3590(10) 0.3080(10) 0.3910(10) 0.046(4) 1 ?
H(20A) H 0.2380(10) 0.3450(10) 0.5180(10) 0.046(4) 1 ?
H(21A) H 0.457(2) 0.3630(10) 0.6190(10) 0.082(7) 1 ?
H(22A) H 0.441(2) 0.276(2) 0.6160(10) 0.098(7) 1 ?
H(23A) H 0.323(2) 0.3280(10) 0.6150(10) 0.066(6) 1 ?
H(24A) H 0.5210(10) 0.3130(10) 0.4380(10) 0.057(5) 1 ?
H(25A) H 0.549(2) 0.2630(10) 0.5030(10) 0.082(7) 1 ?
H(26A) H 0.577(2) 0.3510(10) 0.5110(10) 0.084(7) 1 ?
H(1B) H 0.9310(10) 0.3330(10) 0.6700(10) 0.058(5) 1 ?
H(2B) H 1.0210(10) 0.4070(10) 0.6820(10) 0.061(5) 1 ?
H(3B) H 1.058(2) 0.3410(10) 0.6230(10) 0.061(5) 1 ?
H(4B) H 0.8100(10) 0.4910(10) 0.5810(10) 0.055(5) 1 ?
H(5B) H 0.868(2) 0.4970(10) 0.6580(10) 0.060(5) 1 ?
H(6B) H 0.7810(10) 0.4240(10) 0.6410(10) 0.051(4) 1 ?
H(7B) H 1.0860(10) 0.4930(10) 0.5990(10) 0.047(4) 1 ?
H(8B) H 1.0860(10) 0.5220(10) 0.4760(10) 0.043(4) 1 ?
H(9B) H 1.147(2) 0.4850(10) 0.3570(10) 0.056(5) 1 ?
H(10B) H 1.111(2) 0.5520(10) 0.3030(10) 0.069(5) 1 ?
H(11B) H 1.0660(10) 0.4680(10) 0.2900(10) 0.060(5) 1 ?
H(12B) H 0.6320(10) 0.3240(10) 0.2520(10) 0.033(3) 1 ?
H(13B) H 0.7570(10) 0.3140(10) 0.4590(10) 0.043(4) 1 ?
H(14B) H 0.7070(10) 0.5340(10) 0.1710(10) 0.031(3) 1 ?
H(15B) H 0.6710(10) 0.5440(10) 0.0500(10) 0.037(3) 1 ?
H(16B) H 0.7030(10) 0.3200(10) 0.0230(10) 0.033(3) 1 ?
H(17B) H 0.7420(10) 0.3040(10) 0.1440(10) 0.031(3) 1 ?
H(18B) H 0.5530(10) 0.3720(10) -0.0620(10) 0.047(4) 1 ?
H(19B) H 0.6960(10) 0.3480(10) -0.0790(10) 0.058(5) 1 ?
H(20B) H 0.6900(10) 0.4020(10) -0.1880(10) 0.052(4) 1 ?
H(21B) H 0.629(2) 0.4730(10) -0.2720(10) 0.065(5) 1 ?
H(22B) H 0.573(2) 0.5540(10) -0.2470(10) 0.082(6) 1 ?
H(23B) H 0.487(2) 0.4860(10) -0.2680(10) 0.074(6) 1 ?
H(24B) H 0.468(2) 0.4860(10) -0.0820(10) 0.088(7) 1 ?
H(25B) H 0.384(2) 0.4910(10) -0.1530(10) 0.079(6) 1 ?
H(26B) H 0.478(2) 0.5600(10) -0.1270(10) 0.090(7) 1 ?
DUM1 . -0.06074 0.12803 0.03244 . . dum
DUM2 . 0.04066 0.14875 0.14203 . . dum
DUM3 . -0.00743 0.29356 0.06871 . . dum
DUM4 . -0.19461 0.18657 -0.12423 . . dum
DUM5 . 0.26946 0.34002 0.35105 . . dum
DUM6 . 1.02394 0.45076 0.34701 . . dum
DUM7 . 0.96755 0.45628 0.22414 . . dum
DUM8 . 0.77185 0.39434 0.30888 . . dum
DUM9 . 0.92486 0.4425 0.5295 . . dum
DUM10 . 0.65251 0.37621 -0.01518 . . dum
DUM11 . -0.22652 0.19539 -0.11658 . . dum
DUM12 . -0.1108 0.23812 -0.02422 . . dum
DUM13 . 0.11499 0.31402 0.27033 . . dum
DUM14 . 0.11638 0.31359 0.27204 . . dum
DUM15 . 0.11496 0.31373 0.27161 . . dum
DUM16 . 0.11641 0.31389 0.27076 . . dum
DUM17 . 0.9646 0.42612 0.52361 . . dum
DUM18 . 0.86899 0.41393 0.41605 . . dum
DUM19 . 0.70621 0.42474 0.09902 . . dum
DUM20 . 0.70607 0.4253 0.09671 . . dum
DUM21 . 0.70645 0.42586 0.09736 . . dum
DUM22 . 0.70583 0.42418 0.09837 . . dum

loop_
_geom_angle_atom_site_label_1
_geom_angle_atom_site_label_2
_geom_angle_atom_site_label_3
_geom_angle_site_symmetry_1
_geom_angle_site_symmetry_2
_geom_angle_site_symmetry_3
_geom_angle
_geom_angle_publ_flag
C(12A) O(3A) C(13A) 1_555 1_555 1_555 119.04(8) yes
C(19A) O(5A) C(22A) 1_555 1_555 1_555 118.03(8) yes
C(12B) O(3B) C(13B) 1_555 1_555 1_555 119.36(8) yes
H(1A) C(1A) H(2A) 1_555 1_555 1_555 108.2(15) yes
H(1A) C(1A) H(3A) 1_555 1_555 1_555 117.7(14) yes
H(2A) C(1A) H(3A) 1_555 1_555 1_555 112.6(15) yes
C(3A) C(2A) H(4A) 1_555 1_555 1_555 96.3(9) yes
C(3A) C(2A) H(5A) 1_555 1_555 1_555 102.1(12) yes
C(3A) C(2A) H(6A) 1_555 1_555 1_555 111.4(11) yes
H(4A) C(2A) H(5A) 1_555 1_555 1_555 109.1(15) yes
H(4A) C(2A) H(6A) 1_555 1_555 1_555 113.7(15) yes
H(5A) C(2A) H(6A) 1_555 1_555 1_555 120.8(17) yes
C(2A) C(3A) C(4A) 1_555 1_555 1_555 113.20(13) yes
C(3A) C(4A) C(5A) 1_555 1_555 1_555 122.26(11) yes
C(3A) C(4A) H(7A) 1_555 1_555 1_555 116.5(9) yes
C(5A) C(4A) H(7A) 1_555 1_555 1_555 121.3(9) yes
C(4A) C(5A) C(6A) 1_555 1_555 1_555 119.85(12) yes
C(4A) C(5A) H(8A) 1_555 1_555 1_555 121.4(8) yes
C(6A) C(5A) H(8A) 1_555 1_555 1_555 118.7(8) yes
C(5A) C(6A) C(7A) 1_555 1_555 1_555 123.51(10) yes
C(5A) C(6A) C(15A) 1_555 1_555 1_555 117.34(10) yes
C(7A) C(6A) C(15A) 1_555 1_555 1_555 119.12(9) yes
O(1A) C(7A) C(6A) 1_555 1_555 1_555 117.38(8) yes
O(1A) C(7A) C(9A) 1_555 1_555 1_555 120.96(8) yes
C(6A) C(7A) C(9A) 1_555 1_555 1_555 121.58(9) yes
H(9A) C(8A) H(10A) 1_555 1_555 1_555 108.1(16) yes
H(9A) C(8A) H(11A) 1_555 1_555 1_555 106.9(14) yes
H(10A) C(8A) H(11A) 1_555 1_555 1_555 113.7(15) yes
C(7A) C(9A) C(10A) 1_555 1_555 1_555 124.41(9) yes
C(7A) C(9A) C(13A) 1_555 1_555 1_555 116.06(8) yes
C(10A) C(9A) C(13A) 1_555 1_555 1_555 119.36(8) yes
O(2A) C(10A) C(9A) 1_555 1_555 1_555 123.86(9) yes
O(2A) C(10A) C(11A) 1_555 1_555 1_555 121.57(9) yes
C(9A) C(10A) C(11A) 1_555 1_555 1_555 114.57(8) yes
C(10A) C(11A) C(12A) 1_555 1_555 1_555 120.05(9) yes
C(10A) C(11A) C(16A) 1_555 1_555 1_555 120.56(8) yes
C(12A) C(11A) C(16A) 1_555 1_555 1_555 119.36(9) yes
O(3A) C(12A) C(11A) 1_555 1_555 1_555 124.81(9) yes
O(3A) C(12A) H(12A) 1_555 1_555 1_555 113.3(7) yes
C(11A) C(12A) H(12A) 1_555 1_555 1_555 121.9(7) yes
O(3A) C(13A) C(9A) 1_555 1_555 1_555 122.01(8) yes
O(3A) C(13A) C(14A) 1_555 1_555 1_555 114.17(9) yes
C(9A) C(13A) C(14A) 1_555 1_555 1_555 123.81(9) yes
C(13A) C(14A) C(15A) 1_555 1_555 1_555 118.02(10) yes
C(13A) C(14A) H(13A) 1_555 1_555 1_555 120.0(7) yes
C(15A) C(14A) H(13A) 1_555 1_555 1_555 121.9(7) yes
O(4A) C(15A) C(6A) 1_555 1_555 1_555 121.80(9) yes
O(4A) C(15A) C(14A) 1_555 1_555 1_555 116.73(10) yes
C(6A) C(15A) C(14A) 1_555 1_555 1_555 121.34(10) yes
C(11A) C(16A) C(17A) 1_555 1_555 1_555 121.10(8) yes
C(11A) C(16A) C(21A) 1_555 1_555 1_555 120.10(8) yes
C(17A) C(16A) C(21A) 1_555 1_555 1_555 118.80(8) yes
C(16A) C(17A) C(18A) 1_555 1_555 1_555 120.55(9) yes
C(16A) C(17A) H(14A) 1_555 1_555 1_555 119.8(7) yes
C(18A) C(17A) H(14A) 1_555 1_555 1_555 119.6(7) yes
C(17A) C(18A) C(19A) 1_555 1_555 1_555 120.29(9) yes
C(17A) C(18A) H(15A) 1_555 1_555 1_555 122.9(7) yes
C(19A) C(18A) H(15A) 1_555 1_555 1_555 116.7(7) yes
O(5A) C(19A) C(18A) 1_555 1_555 1_555 115.33(8) yes
O(5A) C(19A) C(20A) 1_555 1_555 1_555 124.90(9) yes
C(18A) C(19A) C(20A) 1_555 1_555 1_555 119.77(9) yes
C(19A) C(20A) C(21A) 1_555 1_555 1_555 119.46(9) yes
C(19A) C(20A) H(16A) 1_555 1_555 1_555 121.6(7) yes
C(21A) C(20A) H(16A) 1_555 1_555 1_555 119.0(7) yes
C(16A) C(21A) C(20A) 1_555 1_555 1_555 121.11(9) yes
C(16A) C(21A) H(17A) 1_555 1_555 1_555 123.1(8) yes
C(20A) C(21A) H(17A) 1_555 1_555 1_555 115.7(8) yes
O(5A) C(22A) C(23A) 1_555 1_555 1_555 106.08(9) yes
O(5A) C(22A) H(18A) 1_555 1_555 1_555 106.6(8) yes
O(5A) C(22A) H(19A) 1_555 1_555 1_555 111.1(8) yes
C(23A) C(22A) H(18A) 1_555 1_555 1_555 110.6(8) yes
C(23A) C(22A) H(19A) 1_555 1_555 1_555 111.1(8) yes
H(18A) C(22A) H(19A) 1_555 1_555 1_555 111.2(11) yes
C(22A) C(23A) C(24A) 1_555 1_555 1_555 126.62(11) yes
C(22A) C(23A) H(20A) 1_555 1_555 1_555 114.9(8) yes
C(24A) C(23A) H(20A) 1_555 1_555 1_555 118.5(8) yes
C(23A) C(24A) C(25A) 1_555 1_555 1_555 120.61(12) yes
C(23A) C(24A) C(26A) 1_555 1_555 1_555 124.48(10) yes
C(25A) C(24A) C(26A) 1_555 1_555 1_555 114.90(12) yes
C(24A) C(25A) H(21A) 1_555 1_555 1_555 112.3(12) yes
C(24A) C(25A) H(22A) 1_555 1_555 1_555 110.7(12) yes
C(24A) C(25A) H(23A) 1_555 1_555 1_555 107.4(10) yes
H(21A) C(25A) H(22A) 1_555 1_555 1_555 105.5(17) yes
H(21A) C(25A) H(23A) 1_555 1_555 1_555 110.9(16) yes
H(22A) C(25A) H(23A) 1_555 1_555 1_555 110.0(17) yes
C(24A) C(26A) H(24A) 1_555 1_555 1_555 116.2(9) yes
C(24A) C(26A) H(25A) 1_555 1_555 1_555 110.2(12) yes
C(24A) C(26A) H(26A) 1_555 1_555 1_555 109.1(12) yes
H(24A) C(26A) H(25A) 1_555 1_555 1_555 102.4(15) yes
H(24A) C(26A) H(26A) 1_555 1_555 1_555 110.7(15) yes
H(25A) C(26A) H(26A) 1_555 1_555 1_555 107.7(16) yes
C(3B) C(1B) H(1B) 1_555 1_555 1_555 112.1(9) yes
C(3B) C(1B) H(2B) 1_555 1_555 1_555 103.6(10) yes
C(3B) C(1B) H(3B) 1_555 1_555 1_555 106.8(10) yes
H(1B) C(1B) H(2B) 1_555 1_555 1_555 109.7(13) yes
H(1B) C(1B) H(3B) 1_555 1_555 1_555 109.9(14) yes
H(2B) C(1B) H(3B) 1_555 1_555 1_555 114.6(14) yes
C(3B) C(2B) H(4B) 1_555 1_555 1_555 107.3(9) yes
C(3B) C(2B) H(5B) 1_555 1_555 1_555 111.5(10) yes
C(3B) C(2B) H(6B) 1_555 1_555 1_555 110.8(9) yes
H(4B) C(2B) H(5B) 1_555 1_555 1_555 106.0(14) yes
H(4B) C(2B) H(6B) 1_555 1_555 1_555 112.2(12) yes
H(5B) C(2B) H(6B) 1_555 1_555 1_555 108.9(13) yes
C(1B) C(3B) C(2B) 1_555 1_555 1_555 110.91(11) yes
C(1B) C(3B) C(4B) 1_555 1_555 1_555 111.29(11) yes
C(2B) C(3B) C(4B) 1_555 1_555 1_555 110.64(10) yes
C(3B) C(4B) C(5B) 1_555 1_555 1_555 121.90(10) yes
C(3B) C(4B) H(7B) 1_555 1_555 1_555 115.7(8) yes
C(5B) C(4B) H(7B) 1_555 1_555 1_555 122.4(8) yes
C(4B) C(5B) C(6B) 1_555 1_555 1_555 119.29(10) yes
C(4B) C(5B) H(8B) 1_555 1_555 1_555 122.1(7) yes
C(6B) C(5B) H(8B) 1_555 1_555 1_555 118.6(7) yes
C(5B) C(6B) C(7B) 1_555 1_555 1_555 123.31(9) yes
C(5B) C(6B) C(15B) 1_555 1_555 1_555 117.60(9) yes
C(7B) C(6B) C(15B) 1_555 1_555 1_555 119.06(9) yes
O(1B) C(7B) C(6B) 1_555 1_555 1_555 117.18(8) yes
O(1B) C(7B) C(9B) 1_555 1_555 1_555 120.97(8) yes
C(6B) C(7B) C(9B) 1_555 1_555 1_555 121.81(9) yes
H(9B) C(8B) H(10B) 1_555 1_555 1_555 112.9(14) yes
H(9B) C(8B) H(11B) 1_555 1_555 1_555 107.0(13) yes
H(10B) C(8B) H(11B) 1_555 1_555 1_555 113.2(14) yes
C(7B) C(9B) C(10B) 1_555 1_555 1_555 124.69(8) yes
C(7B) C(9B) C(13B) 1_555 1_555 1_555 116.16(8) yes
C(10B) C(9B) C(13B) 1_555 1_555 1_555 119.15(8) yes
O(2B) C(10B) C(9B) 1_555 1_555 1_555 123.47(9) yes
O(2B) C(10B) C(11B) 1_555 1_555 1_555 121.64(9) yes
C(9B) C(10B) C(11B) 1_555 1_555 1_555 114.89(8) yes
C(10B) C(11B) C(12B) 1_555 1_555 1_555 119.78(8) yes
C(10B) C(11B) C(16B) 1_555 1_555 1_555 120.66(8) yes
C(12B) C(11B) C(16B) 1_555 1_555 1_555 119.55(8) yes
O(3B) C(12B) C(11B) 1_555 1_555 1_555 124.48(9) yes
O(3B) C(12B) H(12B) 1_555 1_555 1_555 112.8(7) yes
C(11B) C(12B) H(12B) 1_555 1_555 1_555 122.7(7) yes
O(3B) C(13B) C(9B) 1_555 1_555 1_555 122.07(8) yes
O(3B) C(13B) C(14B) 1_555 1_555 1_555 114.47(8) yes
C(9B) C(13B) C(14B) 1_555 1_555 1_555 123.46(9) yes
C(13B) C(14B) C(15B) 1_555 1_555 1_555 118.25(9) yes
C(13B) C(14B) H(13B) 1_555 1_555 1_555 120.4(8) yes
C(15B) C(14B) H(13B) 1_555 1_555 1_555 121.4(8) yes
O(4B) C(15B) C(6B) 1_555 1_555 1_555 121.12(9) yes
O(4B) C(15B) C(14B) 1_555 1_555 1_555 117.53(9) yes
C(6B) C(15B) C(14B) 1_555 1_555 1_555 121.24(9) yes
C(11B) C(16B) C(17B) 1_555 1_555 1_555 121.16(8) yes
C(11B) C(16B) C(21B) 1_555 1_555 1_555 120.85(8) yes
C(17B) C(16B) C(21B) 1_555 1_555 1_555 117.99(8) yes
C(16B) C(17B) C(18B) 1_555 1_555 1_555 120.76(9) yes
C(16B) C(17B) H(14B) 1_555 1_555 1_555 120.4(7) yes
C(18B) C(17B) H(14B) 1_555 1_555 1_555 118.9(7) yes
C(17B) C(18B) C(19B) 1_555 1_555 1_555 120.72(9) yes
C(17B) C(18B) H(15B) 1_555 1_555 1_555 120.9(7) yes
C(19B) C(18B) H(15B) 1_555 1_555 1_555 118.4(7) yes
O(5B) C(19B) C(18B) 1_555 1_555 1_555 114.87(9) yes
O(5B) C(19B) C(20B) 1_555 1_555 1_555 125.62(9) yes
C(18B) C(19B) C(20B) 1_555 1_555 1_555 119.50(9) yes
C(19B) C(20B) C(21B) 1_555 1_555 1_555 119.30(9) yes
C(19B) C(20B) H(16B) 1_555 1_555 1_555 118.4(7) yes
C(21B) C(20B) H(16B) 1_555 1_555 1_555 122.3(7) yes
C(16B) C(21B) C(20B) 1_555 1_555 1_555 121.72(9) yes
C(16B) C(21B) H(17B) 1_555 1_555 1_555 120.3(7) yes
C(20B) C(21B) H(17B) 1_555 1_555 1_555 117.9(7) yes
C(23B) C(22B) H(18B) 1_555 1_555 1_555 113.6(8) yes
C(23B) C(22B) H(19B) 1_555 1_555 1_555 109.8(9) yes
H(18B) C(22B) H(19B) 1_555 1_555 1_555 109.5(12) yes
C(22B) C(23B) C(24B) 1_555 1_555 1_555 126.06(10) yes
C(22B) C(23B) H(20B) 1_555 1_555 1_555 118.9(8) yes
C(24B) C(23B) H(20B) 1_555 1_555 1_555 115.0(8) yes
C(23B) C(24B) C(25B) 1_555 1_555 1_555 121.75(12) yes
C(23B) C(24B) C(26B) 1_555 1_555 1_555 123.29(10) yes
C(25B) C(24B) C(26B) 1_555 1_555 1_555 114.95(12) yes
C(24B) C(25B) H(21B) 1_555 1_555 1_555 112.5(10) yes
C(24B) C(25B) H(22B) 1_555 1_555 1_555 111.8(11) yes
C(24B) C(25B) H(23B) 1_555 1_555 1_555 110.6(11) yes
H(21B) C(25B) H(22B) 1_555 1_555 1_555 106.8(15) yes
H(21B) C(25B) H(23B) 1_555 1_555 1_555 109.8(15) yes
H(22B) C(25B) H(23B) 1_555 1_555 1_555 104.9(16) yes
C(24B) C(26B) H(24B) 1_555 1_555 1_555 115.3(13) yes
C(24B) C(26B) H(25B) 1_555 1_555 1_555 109.5(10) yes
C(24B) C(26B) H(26B) 1_555 1_555 1_555 113.1(12) yes
H(24B) C(26B) H(25B) 1_555 1_555 1_555 105.8(16) yes
H(24B) C(26B) H(26B) 1_555 1_555 1_555 105.4(16) yes
H(25B) C(26B) H(26B) 1_555 1_555 1_555 107.3(15) yes

loop_
_geom_bond_atom_site_label_1
_geom_bond_atom_site_label_2
_geom_bond_site_symmetry_1
_geom_bond_site_symmetry_2
_geom_bond_distance
_geom_bond_publ_flag
O(1A) C(7A) 1_555 1_555 1.3700(11) yes
O(2A) C(10A) 1_555 1_555 1.2301(12) yes
O(3A) C(12A) 1_555 1_555 1.3454(12) yes
O(3A) C(13A) 1_555 1_555 1.3593(12) yes
O(4A) C(15A) 1_555 1_555 1.3515(12) yes
O(5A) C(19A) 1_555 1_555 1.3592(12) yes
O(5A) C(22A) 1_555 1_555 1.4228(14) yes
O(1B) C(7B) 1_555 1_555 1.3665(12) yes
O(2B) C(10B) 1_555 1_555 1.2285(12) yes
O(3B) C(12B) 1_555 1_555 1.3486(11) yes
O(3B) C(13B) 1_555 1_555 1.3620(11) yes
O(4B) C(15B) 1_555 1_555 1.3578(12) yes
O(5B) C(19B) 1_555 1_555 1.3649(11) yes
C(1A) H(1A) 1_555 1_555 1.11(2) yes
C(1A) H(2A) 1_555 1_555 1.03(2) yes
C(1A) H(3A) 1_555 1_555 1.17(2) yes
C(2A) C(3A) 1_555 1_555 1.5172(19) yes
C(2A) H(4A) 1_555 1_555 1.038(16) yes
C(2A) H(5A) 1_555 1_555 1.12(3) yes
C(2A) H(6A) 1_555 1_555 1.17(3) yes
C(3A) C(4A) 1_555 1_555 1.4997(18) yes
C(4A) C(5A) 1_555 1_555 1.3348(18) yes
C(4A) H(7A) 1_555 1_555 1.009(17) yes
C(5A) C(6A) 1_555 1_555 1.4645(15) yes
C(5A) H(8A) 1_555 1_555 1.057(17) yes
C(6A) C(7A) 1_555 1_555 1.3900(14) yes
C(6A) C(15A) 1_555 1_555 1.4160(15) yes
C(7A) C(9A) 1_555 1_555 1.4264(13) yes
C(8A) H(9A) 1_555 1_555 0.97(2) yes
C(8A) H(10A) 1_555 1_555 0.98(2) yes
C(8A) H(11A) 1_555 1_555 1.03(2) yes
C(9A) C(10A) 1_555 1_555 1.4730(14) yes
C(9A) C(13A) 1_555 1_555 1.4059(14) yes
C(10A) C(11A) 1_555 1_555 1.4674(14) yes
C(11A) C(12A) 1_555 1_555 1.3456(14) yes
C(11A) C(16A) 1_555 1_555 1.4857(13) yes
C(12A) H(12A) 1_555 1_555 1.072(16) yes
C(13A) C(14A) 1_555 1_555 1.3946(14) yes
C(14A) C(15A) 1_555 1_555 1.3816(15) yes
C(14A) H(13A) 1_555 1_555 1.071(14) yes
C(16A) C(17A) 1_555 1_555 1.4055(13) yes
C(16A) C(21A) 1_555 1_555 1.3943(13) yes
C(17A) C(18A) 1_555 1_555 1.3827(14) yes
C(17A) H(14A) 1_555 1_555 1.044(14) yes
C(18A) C(19A) 1_555 1_555 1.4018(14) yes
C(18A) H(15A) 1_555 1_555 1.052(14) yes
C(19A) C(20A) 1_555 1_555 1.3971(14) yes
C(20A) C(21A) 1_555 1_555 1.3966(14) yes
C(20A) H(16A) 1_555 1_555 1.067(15) yes
C(21A) H(17A) 1_555 1_555 1.023(14) yes
C(22A) C(23A) 1_555 1_555 1.4919(15) yes
C(22A) H(18A) 1_555 1_555 1.094(18) yes
C(22A) H(19A) 1_555 1_555 1.070(17) yes
C(23A) C(24A) 1_555 1_555 1.3268(17) yes
C(23A) H(20A) 1_555 1_555 1.071(16) yes
C(24A) C(25A) 1_555 1_555 1.5002(16) yes
C(24A) C(26A) 1_555 1_555 1.498(2) yes
C(25A) H(21A) 1_555 1_555 1.03(2) yes
C(25A) H(22A) 1_555 1_555 1.03(3) yes
C(25A) H(23A) 1_555 1_555 1.07(2) yes
C(26A) H(24A) 1_555 1_555 1.073(18) yes
C(26A) H(25A) 1_555 1_555 1.02(2) yes
C(26A) H(26A) 1_555 1_555 1.06(2) yes
C(1B) C(3B) 1_555 1_555 1.5176(16) yes
C(1B) H(1B) 1_555 1_555 1.132(19) yes
C(1B) H(2B) 1_555 1_555 1.030(19) yes
C(1B) H(3B) 1_555 1_555 1.05(2) yes
C(2B) C(3B) 1_555 1_555 1.5277(18) yes
C(2B) H(4B) 1_555 1_555 1.060(18) yes
C(2B) H(5B) 1_555 1_555 1.081(19) yes
C(2B) H(6B) 1_555 1_555 1.072(19) yes
C(3B) C(4B) 1_555 1_555 1.5019(17) yes
C(4B) C(5B) 1_555 1_555 1.3364(16) yes
C(4B) H(7B) 1_555 1_555 1.119(16) yes
C(5B) C(6B) 1_555 1_555 1.4664(14) yes
C(5B) H(8B) 1_555 1_555 1.087(16) yes
C(6B) C(7B) 1_555 1_555 1.3902(14) yes
C(6B) C(15B) 1_555 1_555 1.4119(14) yes
C(7B) C(9B) 1_555 1_555 1.4239(13) yes
C(8B) H(9B) 1_555 1_555 1.072(18) yes
C(8B) H(10B) 1_555 1_555 0.98(2) yes
C(8B) H(11B) 1_555 1_555 1.03(2) yes
C(9B) C(10B) 1_555 1_555 1.4737(13) yes
C(9B) C(13B) 1_555 1_555 1.4048(13) yes
C(10B) C(11B) 1_555 1_555 1.4730(13) yes
C(11B) C(12B) 1_555 1_555 1.3482(13) yes
C(11B) C(16B) 1_555 1_555 1.4854(13) yes
C(12B) H(12B) 1_555 1_555 1.053(14) yes
C(13B) C(14B) 1_555 1_555 1.3967(13) yes
C(14B) C(15B) 1_555 1_555 1.3838(14) yes
C(14B) H(13B) 1_555 1_555 1.051(16) yes
C(16B) C(17B) 1_555 1_555 1.4040(14) yes
C(16B) C(21B) 1_555 1_555 1.3983(13) yes
C(17B) C(18B) 1_555 1_555 1.3836(14) yes
C(17B) H(14B) 1_555 1_555 1.110(14) yes
C(18B) C(19B) 1_555 1_555 1.3966(14) yes
C(18B) H(15B) 1_555 1_555 1.065(15) yes
C(19B) C(20B) 1_555 1_555 1.3971(14) yes
C(20B) C(21B) 1_555 1_555 1.3961(14) yes
C(20B) H(16B) 1_555 1_555 1.058(15) yes
C(21B) H(17B) 1_555 1_555 1.097(15) yes
C(22B) C(23B) 1_555 1_555 1.4993(16) yes
C(22B) H(18B) 1_555 1_555 1.129(16) yes
C(22B) H(19B) 1_555 1_555 1.073(19) yes
C(23B) C(24B) 1_555 1_555 1.3320(16) yes
C(23B) H(20B) 1_555 1_555 1.068(17) yes
C(24B) C(25B) 1_555 1_555 1.5009(17) yes
C(24B) C(26B) 1_555 1_555 1.5047(18) yes
C(25B) H(21B) 1_555 1_555 1.06(2) yes
C(25B) H(22B) 1_555 1_555 1.08(2) yes
C(25B) H(23B) 1_555 1_555 1.05(2) yes
C(26B) H(24B) 1_555 1_555 1.01(2) yes
C(26B) H(25B) 1_555 1_555 1.15(2) yes
C(26B) H(26B) 1_555 1_555 1.06(2) yes
